data_1511856
loop_
_publ_author_name
'Le\'on, Brian'
'Fong, Jiunn C. N.'
'Peach, Kelly C.'
'Wong, Weng Ruh'
'Yildiz, Fitnat H.'
'Linington, Roger G.'

_publ_section_title
;
 Development of quinoline-based disruptors of biofilm formation against
 Vibrio cholerae.
;
_journal_issue 6
_journal_name_full 'Organic letters'
_journal_page_first 1234
_journal_page_last 1237
_journal_paper_doi 10.1021/ol400150z
_journal_volume 15
_journal_year 2013
_chemical_absolute_configuration syn
_chemical_formula_sum 'C21 H22 Cl N2 O2'
_chemical_formula_weight 369.86
_chemical_name_systematic
; 
 ? 
;
_space_group_IT_number 19
_symmetry_cell_setting orthorhombic
_symmetry_space_group_name_Hall 'P 2ac 2ab'
_symmetry_space_group_name_H-M 'P 21 21 21'
_atom_sites_solution_hydrogens geom
_atom_sites_solution_primary direct
_atom_sites_solution_secondary difmap
_audit_creation_method SHELXL-97
_cell_angle_alpha 90.00
_cell_angle_beta 90.00
_cell_angle_gamma 90.00
_cell_formula_units_Z 4
_cell_length_a 6.5377(6)
_cell_length_b 8.3477(7)
_cell_length_c 34.271(3)
_cell_measurement_reflns_used 5390
_cell_measurement_temperature 296(2)
_cell_measurement_theta_max 50.536
_cell_measurement_theta_min 4.754
_cell_volume 1870.3(3)
_computing_cell_refinement 'Bruker SAINT v7.34'
_computing_data_collection 'Bruker APEX-II v2.1-4'
_computing_data_reduction 'Bruker SAINT v7.34'
_computing_structure_refinement 'SHELXL-97 (Sheldrick, 1997)'
_computing_structure_solution 'SHELXS-97 (Sheldrick, 1990)'
_diffrn_ambient_temperature 296(2)
_diffrn_detector_area_resol_mean 83.33
_diffrn_measured_fraction_theta_full 0.999
_diffrn_measured_fraction_theta_max 0.999
_diffrn_measurement_device_type 'Bruker APEX-II'
_diffrn_measurement_method \w/2\q-scans
_diffrn_radiation_monochromator graphite
_diffrn_radiation_source 'fine-focus sealed tube'
_diffrn_radiation_type MoK\a
_diffrn_radiation_wavelength 0.71073
_diffrn_reflns_av_R_equivalents 0.0352
_diffrn_reflns_av_sigmaI/netI 0.0252
_diffrn_reflns_limit_h_max 7
_diffrn_reflns_limit_h_min -7
_diffrn_reflns_limit_k_max 10
_diffrn_reflns_limit_k_min -10
_diffrn_reflns_limit_l_max 41
_diffrn_reflns_limit_l_min -41
_diffrn_reflns_number 17513
_diffrn_reflns_theta_full 25.69
_diffrn_reflns_theta_max 25.69
_diffrn_reflns_theta_min 2.38
_exptl_absorpt_coefficient_mu 0.222
_exptl_absorpt_correction_T_max 0.7453
_exptl_absorpt_correction_T_min 0.6527
_exptl_absorpt_correction_type empirical
_exptl_absorpt_process_details SADABS
_exptl_crystal_colour colorless
_exptl_crystal_density_diffrn 1.313
_exptl_crystal_density_method 'not measured'
_exptl_crystal_description blade
_exptl_crystal_F_000 780
_exptl_crystal_size_max 0.25
_exptl_crystal_size_mid 0.21
_exptl_crystal_size_min 0.08
_refine_diff_density_max 0.322
_refine_diff_density_min -0.333
_refine_diff_density_rms 0.038
_refine_ls_abs_structure_details 'Flack H D (1983), Acta Cryst. A39, 876-881'
_refine_ls_abs_structure_Flack 0.99(8)
_refine_ls_extinction_method none
_refine_ls_goodness_of_fit_ref 1.041
_refine_ls_hydrogen_treatment constr
_refine_ls_matrix_type full
_refine_ls_number_parameters 235
_refine_ls_number_reflns 3529
_refine_ls_number_restraints 0
_refine_ls_restrained_S_all 1.041
_refine_ls_R_factor_all 0.0463
_refine_ls_R_factor_gt 0.0382
_refine_ls_shift/su_max 0.002
_refine_ls_shift/su_mean 0.000
_refine_ls_structure_factor_coef Fsqd
_refine_ls_weighting_details 'calc w=1/[\s^2^(Fo^2^)+(0.0566P)^2^+0.3761P] where P=(Fo^2^+2Fc^2^)/3'
_refine_ls_weighting_scheme calc
_refine_ls_wR_factor_gt 0.0985
_refine_ls_wR_factor_ref 0.1047
_reflns_number_gt 3097
_reflns_number_total 3529
_reflns_threshold_expression >2sigma(I)
_cod_data_source_file ol400150z_si_001.cif
_cod_data_source_block xsc1128
_cod_depositor_comments
;
The following automatic conversions were performed:

'_symmetry_cell_setting' value 'Orthorhombic' changed to
'orthorhombic' according to
/home/saulius/struct/CIF-dictionaries/cif_core.dic dictionary named
'cif_core.dic' version 2.4.2 from 2011-04-26.

Automatic conversion script
Id: cif_fix_values 1891 2012-01-12 08:04:46Z andrius 
;
_cod_original_cell_volume 1870.4(3)
_cod_original_sg_symbol_H-M P2(1)2(1)2(1)
_cod_database_code 1511856

loop_
_symmetry_equiv_pos_as_xyz
'x, y, z'
'-x+1/2, -y, z+1/2'
'-x, y+1/2, -z+1/2'
'x+1/2, -y+1/2, -z'

loop_
_atom_site_label
_atom_site_type_symbol
_atom_site_fract_x
_atom_site_fract_y
_atom_site_fract_z
_atom_site_U_iso_or_equiv
_atom_site_adp_type
_atom_site_occupancy
_atom_site_symmetry_multiplicity
_atom_site_calc_flag
_atom_site_refinement_flags
Cl1 Cl 0.42154(12) 0.82635(7) 0.223286(19) 0.0608(2) Uani 1 1 d .
N2 N 0.1687(3) -0.0156(2) 0.06602(5) 0.0380(4) Uani 1 1 d .
O2 O -0.6678(3) -0.4027(2) 0.08631(5) 0.0504(4) Uani 1 1 d .
O1 O 0.2105(3) 0.15251(18) 0.20668(4) 0.0446(4) Uani 1 1 d .
H1D H 0.2620 0.0657 0.2121 0.067 Uiso 1 1 calc R
C21 C 0.3977(3) 0.1616(2) 0.10312(6) 0.0349(5) Uani 1 1 d .
N1 N 0.2873(3) 0.4701(2) 0.21424(5) 0.0421(5) Uani 1 1 d .
H1C H 0.4040 0.4901 0.2248 0.051 Uiso 1 1 calc R
C20 C 0.1057(4) 0.0412(3) 0.13328(6) 0.0387(5) Uani 1 1 d .
H20A H 0.0241 0.0236 0.1551 0.046 Uiso 1 1 calc R
C19 C 0.3383(3) 0.0791(2) 0.06851(6) 0.0355(5) Uani 1 1 d .
C18 C -0.1296(3) -0.1367(2) 0.09460(6) 0.0360(5) Uani 1 1 d .
C17 C -0.4875(3) -0.3195(3) 0.08689(6) 0.0388(5) Uani 1 1 d .
C16 C 0.3174(3) 0.2224(2) 0.17523(6) 0.0354(5) Uani 1 1 d .
H16A H 0.4646 0.2157 0.1804 0.042 Uiso 1 1 calc R
C15 C -0.4417(4) -0.2458(3) 0.12192(7) 0.0445(5) Uani 1 1 d .
H15A H -0.5302 -0.2561 0.1430 0.053 Uiso 1 1 calc R
C14 C 0.2719(3) 0.1403(2) 0.13644(6) 0.0341(5) Uani 1 1 d .
C13 C 0.4626(4) 0.0939(3) 0.03495(7) 0.0460(6) Uani 1 1 d .
H13A H 0.4253 0.0413 0.0121 0.055 Uiso 1 1 calc R
C12 C -0.1782(4) -0.2135(3) 0.05977(6) 0.0426(5) Uani 1 1 d .
H12A H -0.0898 -0.2036 0.0386 0.051 Uiso 1 1 calc R
C11 C 0.0551(3) -0.0348(2) 0.09775(6) 0.0349(5) Uani 1 1 d .
C10 C -0.3545(4) -0.3044(3) 0.05560(7) 0.0443(6) Uani 1 1 d .
H10A H -0.3832 -0.3548 0.0320 0.053 Uiso 1 1 calc R
C9 C 0.5783(4) 0.2546(3) 0.10234(7) 0.0415(5) Uani 1 1 d .
H9A H 0.6181 0.3100 0.1246 0.050 Uiso 1 1 calc R
C8 C 0.6358(4) 0.1840(3) 0.03559(7) 0.0526(7) Uani 1 1 d .
H8A H 0.7158 0.1923 0.0132 0.063 Uiso 1 1 calc R
C7 C 0.2540(4) 0.3988(3) 0.17436(6) 0.0389(5) Uani 1 1 d .
H7A H 0.3372 0.4564 0.1551 0.047 Uiso 1 1 calc R
C6 C 0.6947(4) 0.2646(3) 0.06968(8) 0.0499(6) Uani 1 1 d .
H6A H 0.8141 0.3251 0.0699 0.060 Uiso 1 1 calc R
C5 C -0.7349(5) -0.4626(3) 0.04962(8) 0.0593(7) Uani 1 1 d .
H5A H -0.8589 -0.5225 0.0531 0.089 Uiso 1 1 calc R
H5B H -0.6314 -0.5310 0.0388 0.089 Uiso 1 1 calc R
H5C H -0.7597 -0.3747 0.0322 0.089 Uiso 1 1 calc R
C4 C -0.2659(4) -0.1573(3) 0.12559(6) 0.0435(6) Uani 1 1 d .
H4A H -0.2366 -0.1095 0.1495 0.052 Uiso 1 1 calc R
C3 C -0.0433(5) 0.5458(4) 0.19798(10) 0.0781(10) Uani 1 1 d .
H3A H -0.0180 0.6559 0.1904 0.094 Uiso 1 1 calc R
H3B H -0.1879 0.5326 0.2035 0.094 Uiso 1 1 calc R
C2 C 0.0839(4) 0.5000(4) 0.23233(8) 0.0628(7) Uani 1 1 d .
H2A H 0.0905 0.5861 0.2513 0.075 Uiso 1 1 calc R
H2B H 0.0313 0.4043 0.2449 0.075 Uiso 1 1 calc R
C1 C 0.0268(4) 0.4296(3) 0.16636(8) 0.0592(7) Uani 1 1 d .
H1A H 0.0082 0.4762 0.1407 0.071 Uiso 1 1 calc R
H1B H -0.0503 0.3304 0.1677 0.071 Uiso 1 1 calc R

loop_
_atom_site_aniso_label
_atom_site_aniso_U_11
_atom_site_aniso_U_22
_atom_site_aniso_U_33
_atom_site_aniso_U_23
_atom_site_aniso_U_13
_atom_site_aniso_U_12
Cl1 0.0849(5) 0.0390(3) 0.0583(4) -0.0044(3) -0.0207(4) -0.0007(4)
N2 0.0410(10) 0.0341(9) 0.0390(10) -0.0003(8) 0.0007(8) -0.0015(8)
O2 0.0479(10) 0.0465(9) 0.0566(10) -0.0029(8) -0.0031(8) -0.0135(8)
O1 0.0599(11) 0.0346(8) 0.0391(8) 0.0054(6) 0.0050(7) -0.0039(8)
C21 0.0368(12) 0.0284(10) 0.0396(10) 0.0019(9) 0.0011(9) 0.0026(10)
N1 0.0439(12) 0.0427(10) 0.0397(10) -0.0076(8) -0.0019(8) -0.0011(9)
C20 0.0396(12) 0.0383(11) 0.0383(11) -0.0005(9) 0.0030(10) -0.0035(10)
C19 0.0366(12) 0.0277(10) 0.0421(12) 0.0014(9) 0.0019(10) 0.0027(9)
C18 0.0389(12) 0.0294(10) 0.0397(11) 0.0005(8) -0.0035(9) -0.0004(9)
C17 0.0387(12) 0.0290(10) 0.0485(12) 0.0024(10) -0.0043(10) -0.0041(10)
C16 0.0379(12) 0.0323(10) 0.0359(11) 0.0028(8) -0.0006(9) -0.0033(10)
C15 0.0478(14) 0.0441(12) 0.0417(12) 0.0006(10) 0.0056(11) -0.0083(12)
C14 0.0366(12) 0.0290(10) 0.0368(11) -0.0002(8) -0.0009(9) 0.0009(9)
C13 0.0553(16) 0.0411(12) 0.0418(12) -0.0023(10) 0.0130(11) 0.0028(12)
C12 0.0433(13) 0.0434(13) 0.0410(11) -0.0028(10) 0.0009(10) -0.0041(11)
C11 0.0366(12) 0.0317(10) 0.0365(11) 0.0015(8) -0.0011(9) 0.0003(9)
C10 0.0475(14) 0.0430(13) 0.0422(12) -0.0069(10) -0.0058(10) -0.0018(11)
C9 0.0381(12) 0.0359(11) 0.0506(12) -0.0017(10) 0.0014(11) -0.0016(11)
C8 0.0557(16) 0.0448(13) 0.0572(15) -0.0018(12) 0.0243(12) -0.0006(13)
C7 0.0477(13) 0.0343(11) 0.0347(11) 0.0019(9) -0.0029(10) -0.0020(10)
C6 0.0400(13) 0.0415(13) 0.0681(16) 0.0025(12) 0.0123(12) -0.0035(11)
C5 0.0510(16) 0.0624(16) 0.0644(17) -0.0068(13) -0.0126(14) -0.0110(14)
C4 0.0511(14) 0.0409(13) 0.0385(11) -0.0046(10) -0.0017(10) -0.0085(12)
C3 0.0575(19) 0.088(2) 0.089(2) -0.0123(18) -0.0010(17) 0.0218(18)
C2 0.0640(18) 0.0656(17) 0.0588(16) -0.0074(13) 0.0161(14) 0.0069(16)
C1 0.0564(17) 0.0539(16) 0.0672(17) -0.0037(13) -0.0213(14) 0.0090(13)

loop_
_atom_type_symbol
_atom_type_description
_atom_type_scat_dispersion_real
_atom_type_scat_dispersion_imag
_atom_type_scat_source
C C 0.0033 0.0016 'International Tables Vol C Tables 4.2.6.8 and 6.1.1.4'
H H 0.0000 0.0000 'International Tables Vol C Tables 4.2.6.8 and 6.1.1.4'
N N 0.0061 0.0033 'International Tables Vol C Tables 4.2.6.8 and 6.1.1.4'
O O 0.0106 0.0060 'International Tables Vol C Tables 4.2.6.8 and 6.1.1.4'
Cl Cl 0.1484 0.1585 'International Tables Vol C Tables 4.2.6.8 and 6.1.1.4'

loop_
_geom_angle_atom_site_label_1
_geom_angle_atom_site_label_2
_geom_angle_atom_site_label_3
_geom_angle
C11 N2 C19 118.27(19)
C17 O2 C5 117.2(2)
C9 C21 C14 124.6(2)
C9 C21 C19 118.50(19)
C14 C21 C19 116.84(19)
C2 N1 C7 108.37(19)
C14 C20 C11 121.7(2)
N2 C19 C13 117.8(2)
N2 C19 C21 123.60(19)
C13 C19 C21 118.6(2)
C12 C18 C4 116.7(2)
C12 C18 C11 120.9(2)
C4 C18 C11 122.37(19)
O2 C17 C15 115.2(2)
O2 C17 C10 125.1(2)
C15 C17 C10 119.7(2)
O1 C16 C14 112.55(17)
O1 C16 C7 106.18(18)
C14 C16 C7 111.25(17)
C4 C15 C17 120.1(2)
C20 C14 C21 118.17(19)
C20 C14 C16 119.66(19)
C21 C14 C16 122.16(19)
C8 C13 C19 120.9(2)
C10 C12 C18 122.0(2)
N2 C11 C20 121.4(2)
N2 C11 C18 117.79(18)
C20 C11 C18 120.80(19)
C17 C10 C12 119.4(2)
C6 C9 C21 121.2(2)
C13 C8 C6 120.5(2)
N1 C7 C16 108.86(17)
N1 C7 C1 103.7(2)
C16 C7 C1 115.3(2)
C9 C6 C8 120.3(2)
C15 C4 C18 122.1(2)
C2 C3 C1 103.3(2)
N1 C2 C3 102.3(2)
C3 C1 C7 105.7(2)

loop_
_geom_bond_atom_site_label_1
_geom_bond_atom_site_label_2
_geom_bond_distance
N2 C11 1.327(3)
N2 C19 1.365(3)
O2 C17 1.368(3)
O2 C5 1.423(3)
O1 C16 1.411(2)
C21 C9 1.414(3)
C21 C14 1.418(3)
C21 C19 1.425(3)
N1 C2 1.488(3)
N1 C7 1.507(3)
C20 C14 1.370(3)
C20 C11 1.413(3)
C19 C13 1.413(3)
C18 C12 1.392(3)
C18 C4 1.397(3)
C18 C11 1.480(3)
C17 C15 1.382(3)
C17 C10 1.387(3)
C16 C14 1.525(3)
C16 C7 1.530(3)
C15 C4 1.372(3)
C13 C8 1.359(4)
C12 C10 1.388(3)
C9 C6 1.356(3)
C8 C6 1.402(4)
C7 C1 1.532(4)
C3 C2 1.491(4)
C3 C1 1.525(4)

loop_
_geom_torsion_atom_site_label_1
_geom_torsion_atom_site_label_2
_geom_torsion_atom_site_label_3
_geom_torsion_atom_site_label_4
_geom_torsion
C11 N2 C19 C13 177.7(2)
C11 N2 C19 C21 -1.5(3)
C9 C21 C19 N2 179.11(19)
C14 C21 C19 N2 0.7(3)
C9 C21 C19 C13 0.0(3)
C14 C21 C19 C13 -178.4(2)
C5 O2 C17 C15 171.8(2)
C5 O2 C17 C10 -7.6(3)
O2 C17 C15 C4 -179.1(2)
C10 C17 C15 C4 0.4(3)
C11 C20 C14 C21 -1.8(3)
C11 C20 C14 C16 178.70(19)
C9 C21 C14 C20 -177.3(2)
C19 C21 C14 C20 0.9(3)
C9 C21 C14 C16 2.1(3)
C19 C21 C14 C16 -179.65(19)
O1 C16 C14 C20 15.8(3)
C7 C16 C14 C20 -103.2(2)
O1 C16 C14 C21 -163.61(18)
C7 C16 C14 C21 77.4(3)
N2 C19 C13 C8 -178.8(2)
C21 C19 C13 C8 0.4(3)
C4 C18 C12 C10 0.9(3)
C11 C18 C12 C10 -177.4(2)
C19 N2 C11 C20 0.5(3)
C19 N2 C11 C18 179.45(18)
C14 C20 C11 N2 1.2(3)
C14 C20 C11 C18 -177.74(19)
C12 C18 C11 N2 1.9(3)
C4 C18 C11 N2 -176.2(2)
C12 C18 C11 C20 -179.1(2)
C4 C18 C11 C20 2.7(3)
O2 C17 C10 C12 178.6(2)
C15 C17 C10 C12 -0.8(3)
C18 C12 C10 C17 0.2(4)
C14 C21 C9 C6 177.6(2)
C19 C21 C9 C6 -0.7(3)
C19 C13 C8 C6 -0.1(4)
C2 N1 C7 C16 -109.1(2)
C2 N1 C7 C1 14.2(3)
O1 C16 C7 N1 52.9(2)
C14 C16 C7 N1 175.68(18)
O1 C16 C7 C1 -63.0(2)
C14 C16 C7 C1 59.7(3)
C21 C9 C6 C8 1.0(4)
C13 C8 C6 C9 -0.6(4)
C17 C15 C4 C18 0.8(4)
C12 C18 C4 C15 -1.4(3)
C11 C18 C4 C15 176.9(2)
C7 N1 C2 C3 -34.7(3)
C1 C3 C2 N1 40.7(3)
C2 C3 C1 C7 -32.8(3)
N1 C7 C1 C3 11.5(3)
C16 C7 C1 C3 130.4(2)
